data_2003467
loop_
_publ_author_name
'H\"ubener, R.'
'Abram, U.'
'Str\"ahle, J.'

_publ_section_title
;
 <i>trans</i>-Hydroxotris(isothiocyanato)bis(triphenylphosphine)rhenium(IV)
 Methanol Solvate
;
_journal_issue 5
_journal_name_full 'Acta Crystallographica Section C'
_journal_page_first 876
_journal_page_last 878
_journal_paper_doi 10.1107/S0108270194008498
_journal_volume 51
_journal_year 1995
_chemical_formula_moiety '[Re (OH) (NCS)3 (PC18H15 P)2 ],CH4 O'
_chemical_formula_sum 'C40 H35 N3 O2 P2 Re S3'
_chemical_formula_weight 934.08
_space_group_IT_number 14
_symmetry_cell_setting monoclinic
_symmetry_space_group_name_Hall '-P 2ybc'
_symmetry_space_group_name_H-M 'P 1 21/c 1'
_atom_type_scat_source IntTabIV
_cell_angle_alpha 90.0
_cell_angle_beta 107.74(2)
_cell_angle_gamma 90.0
_cell_formula_units_Z 4
_cell_length_a 9.976(4)
_cell_length_b 29.601(6)
_cell_length_c 14.189(5)
_cell_measurement_reflns_used 25
_cell_measurement_temperature 223
_cell_measurement_theta_max 13
_cell_measurement_theta_min 8
_cell_volume 3991(2)
_diffrn_measurement_device 'Enraf-Nonius CAD-4'
_diffrn_measurement_method \w
_diffrn_radiation_type 'Mo K\a'
_diffrn_radiation_wavelength 0.71073
_diffrn_reflns_av_R_equivalents 0.0882
_diffrn_reflns_limit_h_max 13
_diffrn_reflns_limit_h_min 0
_diffrn_reflns_limit_k_max 40
_diffrn_reflns_limit_k_min 0
_diffrn_reflns_limit_l_max 19
_diffrn_reflns_limit_l_min -19
_diffrn_reflns_number 10287
_diffrn_reflns_theta_max 29
_diffrn_standards_decay_% 2.5
_diffrn_standards_interval_time 60
_diffrn_standards_number 3
_exptl_absorpt_coefficient_mu 3.3518
_exptl_absorpt_correction_T_max 1.2938
_exptl_absorpt_correction_T_min 0.7979
_exptl_absorpt_correction_type 'DIFABS (Walker & Stuart, 1983)'
_exptl_crystal_colour brown-red
_exptl_crystal_density_diffrn 1.555
_exptl_crystal_description plate
_exptl_crystal_size_max 0.6
_exptl_crystal_size_mid 0.4
_exptl_crystal_size_min 0.1
_refine_diff_density_max 0.663
_refine_diff_density_min -0.386
_refine_ls_extinction_coef 6.5446E-9
_refine_ls_extinction_method 'Zachariasen (1963)'
_refine_ls_goodness_of_fit_obs 1.286
_refine_ls_hydrogen_treatment noref
_refine_ls_number_parameters 465
_refine_ls_number_reflns 9719
_refine_ls_R_factor_obs 0.032
_refine_ls_shift/esd_max 0.001
_refine_ls_structure_factor_coef Fsqd
_refine_ls_weighting_details 'w = 1/\s^2^(F)'
_refine_ls_weighting_scheme calc
_refine_ls_wR_factor_obs 0.036
_reflns_number_observed 6797
_reflns_number_total 9901
_reflns_observed_criterion I>=3\s(I)
_cod_data_source_file ka1086.cif
_cod_data_source_block ka1086a
_cod_depositor_comments
;
 Marking attached hydrogen atoms.

 Antanas Vaitkus,
 2017-03-27

The following automatic conversions were performed:

'_refine_ls_weighting_scheme' value '1/\s^2^(F)' was changed to
'calc'. New tag '_refine_ls_weighting_details' was created. The value
of the new tag was set to 'w = 1/\s^2^(F)'.

Automatic conversion script
Id: cif_fix_values 3143 2015-03-26 13:38:13Z robertas 
;
_cod_original_cell_volume 3990.9(9)
_cod_original_sg_symbol_H-M 'P 21/c'
_cod_original_formula_sum 'C40 H35 N3 O2 P2 Re1 S3'
_cod_database_code 2003467

loop_
_symmetry_equiv_pos_as_xyz
x,y,z
x,1/2-y,1/2+z
-x,-y,-z
-x,1/2+y,1/2-z

loop_
_atom_site_label
_atom_site_fract_x
_atom_site_fract_y
_atom_site_fract_z
_atom_site_U_iso_or_equiv
_atom_site_attached_hydrogens
Re .13807(2) .11593(1) .19600(1) .02177(7) 0
S1 .2038(2) -.02884(5) .0722(1) .057(1) 0
S2 -.0095(2) .26385(5) .2418(1) .0483(9) 0
S3 .6058(2) .15413(6) .3964(1) .0442(9) 0
P1 .1825(1) .15864(4) .05947(8) .0236(6) 0
P2 .0898(1) .06770(4) .32398(9) .0253(6) 0
O -.0827(4) .1095(2) .1117(3) .046(2) 0
O10 .2724(5) .6569(2) .3019(4) .077(4) 1
N1 .1710(4) .0576(1) .1351(3) .026(2) 0
N2 .0821(4) .1758(1) .2394(3) .028(2) 0
N3 .3401(4) .1252(1) .2802(3) .029(2) 0
C1 .1853(5) .0215(2) .1065(4) .027(2) 0
C2 .0422(5) .2127(2) .2410(3) .030(3) 0
C3 .4513(5) .1372(2) .3293(4) .029(2) 0
C10 .3391(8) .6946(3) .3639(7) .075(6) 3
C11 .3002(5) .1332(2) -.0016(3) .028(2) 0
C12 .4072(6) .1043(2) .0511(4) .031(3) 0
C13 .5054(6) .0882(2) .0081(4) .037(3) 0
C14 .5006(6) .1012(2) -.0863(4) .040(3) 0
C15 .3952(6) .1297(2) -.1394(4) .041(3) 0
C16 .2951(5) .1459(2) -.0977(4) .033(3) 0
C21 .2549(5) .2156(2) .0844(4) .027(2) 0
C22 .3254(6) .2294(2) .1798(4) .030(3) 0
C23 .3923(7) .2708(2) .1968(5) .041(3) 0
C24 .3906(7) .2988(2) .1190(5) .047(4) 0
C25 .3190(7) .2858(2) .0229(5) .045(3) 0
C26 .2517(6) .2445(2) .0060(4) .037(3) 0
C31 .0163(5) .1667(2) -.0390(3) .029(2) 0
C32 -.0709(6) .2024(2) -.0317(4) .039(3) 0
C33 -.2048(6) .2057(3) -.0989(5) .052(4) 0
C34 -.2500(7) .1740(3) -.1722(5) .055(5) 0
C35 -.1659(7) .1381(2) -.1789(5) .047(4) 0
C36 -.0312(6) .1341(2) -.1122(4) .037(3) 0
C41 -.0864(5) .0426(2) .2807(3) .030(2) 0
C42 -.1951(6) .0558(2) .3155(4) .038(3) 0
C43 -.3270(6) .0372(2) .2785(5) .050(4) 0
C44 -.3535(7) .0047(2) .2047(5) .044(3) 0
C45 -.2455(6) -.0089(2) .1694(4) .041(3) 0
C46 -.1129(6) .0094(2) .2072(4) .036(3) 0
C51 .2017(5) .0178(2) .3600(3) .028(2) 0
C52 .1511(6) -.0206(2) .3962(4) .040(3) 0
C53 .2371(7) -.0585(2) .4253(5) .043(3) 0
C54 .3710(7) -.0583(2) .4176(5) .044(3) 0
C55 .4209(7) -.0204(2) .3811(5) .051(3) 0
C56 .3360(6) .0172(2) .3522(4) .038(3) 0
C61 .0953(5) .0947(2) .4406(3) .031(3) 0
C62 .0232(6) .1352(2) .4380(4) .035(3) 0
C63 .0178(6) .1550(2) .5259(4) .047(3) 0
C64 .0855(7) .1352(2) .6163(4) .053(4) 0
C65 .1589(8) .0957(2) .6187(4) .050(4) 0
C66 .1645(6) .0750(2) .5314(4) .038(3) 0
H -.110(6) .076(2) .101(4) .03(1) 0
H12 .4124 .0955 .1173 5.0 0
H13 .5777 .0678 .0446 5.0 0
H14 .5701 .0902 -.1151 5.0 0
H15 .3910 .1384 -.2053 5.0 0
H16 .2221 .1659 -.1347 5.0 0
H22 .3275 .2099 .2344 5.0 0
H23 .4405 .2800 .2637 5.0 0
H24 .4399 .3271 .1315 5.0 0
H25 .3157 .3054 -.0318 5.0 0
H26 .2019 .2354 -.0605 5.0 0
H32 -.0379 .2245 .0199 5.0 0
H33 -.2657 .2303 -.0938 5.0 0
H34 -.3420 .1769 -.2198 5.0 0
H35 -.2000 .1155 -.2297 5.0 0
H36 .0292 .1090 -.1163 5.0 0
H42 -.1774 .0782 .3672 5.0 0
H43 -.4025 .0471 .3027 5.0 0
H44 -.4458 -.0083 .1791 5.0 0
H45 -.2625 -.0313 .1181 5.0 0
H46 -.0381 -.0006 .1825 5.0 0
H52 .0570 -.0206 .4014 5.0 0
H53 .2021 -.0847 .4504 5.0 0
H54 .4299 -.0844 .4372 5.0 0
H55 .5146 -.0203 .3753 5.0 0
H56 .3708 .0432 .3264 5.0 0
H62 -.0220 .1495 .3756 5.0 0
H63 -.0346 .1827 .5234 5.0 0
H64 .0810 .1488 .6768 5.0 0
H65 .2077 .0820 .6814 5.0 0
H66 .2158 .0472 .5337 5.0 0

loop_
_geom_angle_atom_site_label_1
_geom_angle_atom_site_label_2
_geom_angle_atom_site_label_3
_geom_angle
_geom_angle_publ_flag
P1 Re P2 175.35(5) yes
P1 Re N1 90.70(10) yes
P1 Re N2 85.50(10) yes
P1 Re N3 90.50(10) yes
P1 Re O 90.40(10) yes
P2 Re N1 85.00(10) yes
P2 Re N2 98.60(10) yes
P2 Re N3 91.50(10) yes
P2 Re O 87.80(10) yes
N1 Re N2 171.80(10) yes
N1 Re N3 96.10(10) yes
N1 Re O 87.6(2) yes
N2 Re N3 91.1(2) yes
N2 Re O 85.3(2) yes
N3 Re O 176.2(2) yes
Re N1 C1 173.3(4) yes
Re N2 C2 163.9(4) yes
Re N3 C3 170.0(5) yes
N1 C1 S1 177.2(6) yes
N2 C2 S2 178.4(6) yes
N3 C3 S3 179.4(5) yes
Re O H 111(3) yes
P2 C41 C46 118.6(4) no
C42 C41 C46 118.4(5) no
P2 C51 C52 120.0(4) no
P2 C51 C56 120.9(5) no
C52 C51 C56 119.1(5) no
P2 C61 C62 118.8(3) no
P2 C61 C66 121.7(4) no
C62 C61 C66 119.5(5) no
C11 C12 C13 120.1(5) no
C12 C13 C14 120.8(5) no
C13 C14 C15 119.7(6) no
C14 C15 C16 120.3(5) no
C11 C16 C15 120.1(5) no
C21 C22 C23 120.4(6) no
C22 C23 C24 120.5(5) no
C23 C24 C25 119.9(6) no
C24 C25 C26 119.6(6) no
C21 C26 C25 120.9(5) no
C31 C32 C33 119.6(5) no
C32 C33 C34 120.0(6) no
C33 C34 C35 121.0(6) no
C34 C35 C36 120.1(6) no
C31 C36 C35 119.1(6) no
C41 C42 C43 121.0(5) no
C42 C43 C44 120.4(7) no
C43 C44 C45 119.1(6) no
C44 C45 C46 120.5(5) no
C41 C46 C45 120.5(6) no
C51 C52 C53 120.1(6) no
C52 C53 C54 119.9(6) no
C53 C54 C55 120.0(6) no
C54 C55 C56 120.3(6) no
C51 C56 C55 120.6(6) no
C61 C62 C63 119.9(5) no
C62 C63 C64 120.7(6) no
C63 C64 C65 119.3(6) no
C64 C65 C66 121.1(5) no
C61 C66 C65 119.7(6) no
Re P1 C11 117.3(2) no
Re P1 C21 118.5(2) no
Re P1 C31 109.2(2) no
C11 P1 C21 101.6(2) no
C11 P1 C31 104.8(2) no
C21 P1 C31 104.0(2) no
Re P2 C41 111.7(2) no
Re P2 C51 115.7(2) no
Re P2 C61 117.1(2) no
C41 P2 C51 102.0(2) no
C41 P2 C61 104.0(3) no
C51 P2 C61 104.7(2) no
P1 C11 C12 119.8(4) no
P1 C11 C16 120.9(4) no
C12 C11 C16 118.9(5) no
P1 C21 C22 121.0(4) no
P1 C21 C26 120.0(4) no
C22 C21 C26 118.7(5) no
P1 C31 C32 118.9(4) no
P1 C31 C36 120.3(5) no
C32 C31 C36 120.3(4) no
P2 C41 C42 122.9(4) no

loop_
_geom_bond_atom_site_label_1
_geom_bond_atom_site_label_2
_geom_bond_distance
_geom_bond_publ_flag
Re P1 2.4640(10) yes
Re P2 2.4700(10) yes
Re N1 2.002(4) yes
Re N2 2.011(4) yes
Re N3 2.024(4) yes
Re O 2.171(4) yes
N1 C1 1.169(7) yes
N2 C2 1.164(7) yes
N3 C3 1.170(6) yes
O H 1.03(6) yes
C1 S1 1.595(5) yes
C2 S2 1.600(6) yes
C3 S3 1.625(5) yes
O10 C10 1.45(2) yes
P1 C11 1.822(6) no
P1 C21 1.827(6) no
P1 C31 1.829(4) no
P2 C41 1.834(6) no
P2 C51 1.828(5) no
P2 C61 1.823(5) no
C11 C12 1.394(7) no
C11 C16 1.401(7) no
C21 C22 1.382(7) no
C21 C26 1.397(8) no
C31 C32 1.394(8) no
C31 C36 1.391(7) no
C41 C42 1.379(9) no
C41 C46 1.398(7) no
C51 C52 1.404(8) no
C51 C56 1.378(8) no
C61 C62 1.395(8) no
C61 C66 1.392(7) no
C12 C13 1.387(9) no
C13 C14 1.381(9) no
C14 C15 1.379(7) no
C15 C16 1.392(9) no
C22 C23 1.382(8) no
C23 C24 1.376(9) no
C24 C25 1.386(9) no
C25 C26 1.380(8) no
C32 C33 1.388(7) no
C33 C34 1.370(10) no
C34 C35 1.38(2) no
C35 C36 1.394(8) no
C42 C43 1.375(8) no
C43 C44 1.385(9) no
C44 C45 1.38(2) no
C45 C46 1.377(8) no
C52 C53 1.396(8) no
C53 C54 1.37(2) no
C54 C55 1.400(10) no
C55 C56 1.382(8) no
C62 C63 1.394(8) no
C63 C64 1.386(8) no
C64 C65 1.370(10) no
C65 C66 1.398(9) no
